data_4071166
loop_
_publ_author_name
'Huynh, Han Vinh'
'Wong, Ling Rong'
'Ng, Pearly Shuyi'

_publ_section_title
;
 Anagostic Interactions and Catalytic Activities of Sterically Bulky
 Benzannulated N-Heterocyclic Carbene Complexes of Nickel(II)
;
_journal_issue 10
_journal_name_full Organometallics
_journal_page_first 2231
_journal_paper_doi 10.1021/om800004j
_journal_volume 27
_journal_year 2008
_chemical_formula_sum 'C34 H36 Br2 N4 Ni'
_chemical_formula_weight 719.20
_chemical_name_systematic
; 
 ? 
;
_space_group_IT_number 14
_symmetry_cell_setting monoclinic
_symmetry_space_group_name_Hall '-P 2yn'
_symmetry_space_group_name_H-M 'P 1 21/n 1'
_atom_sites_solution_hydrogens geom
_atom_sites_solution_primary direct
_atom_sites_solution_secondary difmap
_audit_creation_method SHELXL-97
_cell_angle_alpha 90.00
_cell_angle_beta 94.954(15)
_cell_angle_gamma 90.00
_cell_formula_units_Z 2
_cell_length_a 10.993(7)
_cell_length_b 10.787(7)
_cell_length_c 13.442(9)
_cell_measurement_reflns_used 895
_cell_measurement_temperature 223(2)
_cell_measurement_theta_max 23.60
_cell_measurement_theta_min 2.42
_cell_volume 1588.0(18)
_computing_cell_refinement 'Bruker SMART'
_computing_data_collection 'Bruker SMART'
_computing_data_reduction 'Bruker SAINT'
_computing_molecular_graphics 'Bruker SHELXTL'
_computing_publication_material 'Bruker SHELXTL'
_computing_structure_refinement 'SHELXL-97 (Sheldrick, 1997)'
_computing_structure_solution 'SHELXS-97 (Sheldrick, 1990)'
_diffrn_ambient_temperature 223(2)
_diffrn_measured_fraction_theta_full 0.998
_diffrn_measured_fraction_theta_max 0.998
_diffrn_measurement_device_type 'CCD area detector'
_diffrn_measurement_method 'phi and omega scans'
_diffrn_radiation_monochromator graphite
_diffrn_radiation_source 'fine-focus sealed tube'
_diffrn_radiation_type MoK\a
_diffrn_radiation_wavelength 0.71073
_diffrn_reflns_av_R_equivalents 0.0440
_diffrn_reflns_av_sigmaI/netI 0.0513
_diffrn_reflns_limit_h_max 14
_diffrn_reflns_limit_h_min -13
_diffrn_reflns_limit_k_max 12
_diffrn_reflns_limit_k_min -14
_diffrn_reflns_limit_l_max 17
_diffrn_reflns_limit_l_min -17
_diffrn_reflns_number 10874
_diffrn_reflns_theta_full 27.50
_diffrn_reflns_theta_max 27.50
_diffrn_reflns_theta_min 2.30
_exptl_absorpt_coefficient_mu 3.156
_exptl_absorpt_correction_T_max 0.8841
_exptl_absorpt_correction_T_min 0.4133
_exptl_absorpt_correction_type 'Sadabs, (Sheldrick 2001)'
_exptl_crystal_colour ORANGE
_exptl_crystal_density_diffrn 1.504
_exptl_crystal_density_meas 0
_exptl_crystal_density_method 'not measured'
_exptl_crystal_description 'Thin Plate'
_exptl_crystal_F_000 732
_exptl_crystal_size_max 0.34
_exptl_crystal_size_mid 0.24
_exptl_crystal_size_min 0.04
_refine_diff_density_max 0.813
_refine_diff_density_min -0.323
_refine_diff_density_rms 0.097
_refine_ls_extinction_method none
_refine_ls_goodness_of_fit_ref 1.033
_refine_ls_hydrogen_treatment mixed
_refine_ls_matrix_type full
_refine_ls_number_parameters 189
_refine_ls_number_reflns 3634
_refine_ls_number_restraints 0
_refine_ls_restrained_S_all 1.033
_refine_ls_R_factor_all 0.0583
_refine_ls_R_factor_gt 0.0395
_refine_ls_shift/su_max 0.001
_refine_ls_shift/su_mean 0.000
_refine_ls_structure_factor_coef Fsqd
_refine_ls_weighting_details 'calc w=1/[\s^2^(Fo^2^)+(0.0478P)^2^+0.0000P] where P=(Fo^2^+2Fc^2^)/3'
_refine_ls_weighting_scheme calc
_refine_ls_wR_factor_gt 0.0900
_refine_ls_wR_factor_ref 0.0968
_reflns_number_gt 2775
_reflns_number_total 3634
_reflns_threshold_expression >2sigma(I)
_cod_data_source_file om800004j-file007.cif
_cod_data_source_block Complex11
_cod_depositor_comments
;
The following automatic conversions were performed:

'_symmetry_cell_setting' value 'Monoclinic' changed to 'monoclinic'
according to /home/saulius/struct/CIF-dictionaries/cif_core.dic
dictionary named 'cif_core.dic' version 2.4.1 from 2010-06-29.

Automatic conversion script
Id: cif_fix_values 1715 2011-07-08 13:25:40Z adriana 
;
_cod_original_sg_symbol_H-M P2(1)/n
_cod_database_code 4071166

loop_
_symmetry_equiv_pos_as_xyz
'x, y, z'
'-x+1/2, y+1/2, -z+1/2'
'-x, -y, -z'
'x-1/2, -y-1/2, z-1/2'

loop_
_atom_site_label
_atom_site_type_symbol
_atom_site_fract_x
_atom_site_fract_y
_atom_site_fract_z
_atom_site_U_iso_or_equiv
_atom_site_adp_type
_atom_site_occupancy
_atom_site_symmetry_multiplicity
_atom_site_calc_flag
_atom_site_refinement_flags
Ni1 Ni 1.0000 0.0000 1.0000 0.02768(14) Uani 1 2 d S
Br1 Br 0.94440(3) -0.15140(3) 1.10970(2) 0.04054(12) Uani 1 1 d .
N1 N 0.7726(2) -0.0291(2) 0.87493(16) 0.0309(5) Uani 1 1 d .
N2 N 0.74895(19) 0.0982(2) 0.99598(16) 0.0288(5) Uani 1 1 d .
C1 C 0.8318(2) 0.0254(3) 0.95640(19) 0.0294(6) Uani 1 1 d .
C2 C 0.6517(2) 0.0116(3) 0.8618(2) 0.0304(6) Uani 1 1 d .
C3 C 0.5564(3) -0.0151(3) 0.7897(2) 0.0381(7) Uani 1 1 d .
H3 H 0.5660 -0.0705 0.7370 0.046 Uiso 1 1 calc R
C4 C 0.4463(3) 0.0450(3) 0.8003(2) 0.0441(8) Uani 1 1 d .
H4 H 0.3801 0.0307 0.7526 0.053 Uiso 1 1 calc R
C5 C 0.4309(3) 0.1246(3) 0.8781(3) 0.0467(8) Uani 1 1 d .
H5 H 0.3544 0.1622 0.8827 0.056 Uiso 1 1 calc R
C6 C 0.5255(3) 0.1508(3) 0.9500(2) 0.0391(7) Uani 1 1 d .
H6 H 0.5148 0.2052 1.0032 0.047 Uiso 1 1 calc R
C7 C 0.6369(2) 0.0929(3) 0.9398(2) 0.0295(6) Uani 1 1 d .
C8 C 0.8320(3) -0.1209(3) 0.8143(2) 0.0427(8) Uani 1 1 d .
H8 H 0.9161 -0.1324 0.8456 0.051 Uiso 1 1 calc R
C9 C 0.7685(4) -0.2453(3) 0.8176(3) 0.0655(11) Uani 1 1 d .
H9A H 0.7543 -0.2649 0.8861 0.098 Uiso 1 1 calc R
H9B H 0.8194 -0.3089 0.7916 0.098 Uiso 1 1 calc R
H9C H 0.6910 -0.2418 0.7773 0.098 Uiso 1 1 calc R
C10 C 0.8428(3) -0.0738(4) 0.7088(2) 0.0597(10) Uani 1 1 d .
H10A H 0.7620 -0.0655 0.6744 0.090 Uiso 1 1 calc R
H10B H 0.8904 -0.1320 0.6731 0.090 Uiso 1 1 calc R
H10C H 0.8831 0.0063 0.7117 0.090 Uiso 1 1 calc R
C11 C 0.7714(3) 0.1644(3) 1.0913(2) 0.0363(7) Uani 1 1 d .
H11A H 0.8536 0.1438 1.1207 0.044 Uiso 1 1 calc R
H11B H 0.7131 0.1350 1.1371 0.044 Uiso 1 1 calc R
C12 C 0.7608(2) 0.3016(3) 1.0824(2) 0.0336(6) Uani 1 1 d .
C13 C 0.8418(3) 0.3693(3) 1.0304(2) 0.0393(7) Uani 1 1 d .
H13 H 0.9024 0.3278 0.9981 0.047 Uiso 1 1 calc R
C14 C 0.8345(3) 0.4964(3) 1.0255(3) 0.0510(8) Uani 1 1 d .
H14 H 0.8908 0.5413 0.9909 0.061 Uiso 1 1 calc R
C15 C 0.7445(3) 0.5582(3) 1.0714(3) 0.0573(10) Uani 1 1 d .
H15 H 0.7388 0.6450 1.0670 0.069 Uiso 1 1 calc R
C16 C 0.6635(3) 0.4930(4) 1.1233(3) 0.0597(10) Uani 1 1 d .
H16 H 0.6026 0.5350 1.1549 0.072 Uiso 1 1 calc R
C17 C 0.6716(3) 0.3662(3) 1.1290(3) 0.0495(9) Uani 1 1 d .
H17 H 0.6161 0.3222 1.1650 0.059 Uiso 1 1 calc R

loop_
_atom_site_aniso_label
_atom_site_aniso_U_11
_atom_site_aniso_U_22
_atom_site_aniso_U_33
_atom_site_aniso_U_23
_atom_site_aniso_U_13
_atom_site_aniso_U_12
Ni1 0.0247(3) 0.0305(3) 0.0276(2) -0.0016(2) 0.00014(18) 0.0001(2)
Br1 0.03726(19) 0.0421(2) 0.04278(19) 0.00846(13) 0.00624(13) -0.00144(13)
N1 0.0299(12) 0.0320(13) 0.0301(11) -0.0045(10) -0.0021(9) 0.0012(10)
N2 0.0282(12) 0.0281(12) 0.0300(11) -0.0011(10) 0.0015(9) -0.0017(10)
C1 0.0312(14) 0.0284(15) 0.0282(13) 0.0037(11) 0.0000(11) -0.0008(12)
C2 0.0291(14) 0.0293(15) 0.0326(14) 0.0056(12) 0.0019(11) -0.0038(11)
C3 0.0372(16) 0.0392(18) 0.0366(15) 0.0033(13) -0.0039(12) -0.0074(13)
C4 0.0314(16) 0.0463(19) 0.0526(19) 0.0118(16) -0.0084(14) -0.0064(14)
C5 0.0268(16) 0.045(2) 0.068(2) 0.0124(17) 0.0006(15) 0.0046(13)
C6 0.0344(16) 0.0321(16) 0.0517(18) 0.0025(14) 0.0094(14) 0.0003(13)
C7 0.0267(14) 0.0261(14) 0.0357(14) 0.0065(12) 0.0024(11) -0.0021(11)
C8 0.0423(18) 0.0435(19) 0.0410(16) -0.0126(14) -0.0033(14) 0.0119(14)
C9 0.086(3) 0.036(2) 0.073(3) -0.0159(18) -0.002(2) 0.0090(19)
C10 0.059(2) 0.074(3) 0.0480(19) -0.0136(19) 0.0134(17) 0.007(2)
C11 0.0410(17) 0.0395(18) 0.0289(14) -0.0007(12) 0.0051(12) -0.0029(13)
C12 0.0318(15) 0.0358(16) 0.0327(14) -0.0074(13) 0.0006(11) -0.0028(12)
C13 0.0428(17) 0.0372(18) 0.0389(16) -0.0056(13) 0.0094(14) 0.0027(13)
C14 0.059(2) 0.040(2) 0.055(2) 0.0030(16) 0.0094(17) -0.0037(16)
C15 0.061(2) 0.037(2) 0.072(2) -0.0085(18) -0.0048(19) 0.0095(17)
C16 0.047(2) 0.054(2) 0.079(3) -0.027(2) 0.0097(19) 0.0103(17)
C17 0.0398(18) 0.052(2) 0.058(2) -0.0179(16) 0.0133(16) -0.0041(15)

loop_
_atom_type_symbol
_atom_type_description
_atom_type_scat_dispersion_real
_atom_type_scat_dispersion_imag
_atom_type_scat_source
C C 0.0033 0.0016 'International Tables Vol C Tables 4.2.6.8 and 6.1.1.4'
H H 0.0000 0.0000 'International Tables Vol C Tables 4.2.6.8 and 6.1.1.4'
N N 0.0061 0.0033 'International Tables Vol C Tables 4.2.6.8 and 6.1.1.4'
Ni Ni 0.3393 1.1124 'International Tables Vol C Tables 4.2.6.8 and 6.1.1.4'
Br Br -0.2901 2.4595 'International Tables Vol C Tables 4.2.6.8 and 6.1.1.4'

loop_
_geom_angle_atom_site_label_1
_geom_angle_atom_site_label_2
_geom_angle_atom_site_label_3
_geom_angle
_geom_angle_site_symmetry_1
_geom_angle_site_symmetry_3
C1 Ni1 C1 180.00(15) . 3_757
C1 Ni1 Br1 90.29(8) . 3_757
C1 Ni1 Br1 89.71(8) 3_757 3_757
C1 Ni1 Br1 89.71(8) . .
C1 Ni1 Br1 90.29(8) 3_757 .
Br1 Ni1 Br1 180.000(1) 3_757 .
C1 N1 C2 110.5(2) . .
C1 N1 C8 122.2(2) . .
C2 N1 C8 127.2(2) . .
C1 N2 C7 111.1(2) . .
C1 N2 C11 124.0(2) . .
C7 N2 C11 124.6(2) . .
N2 C1 N1 106.1(2) . .
N2 C1 Ni1 129.2(2) . .
N1 C1 Ni1 124.7(2) . .
C7 C2 C3 121.7(3) . .
C7 C2 N1 106.0(2) . .
C3 C2 N1 132.3(3) . .
C4 C3 C2 116.2(3) . .
C5 C4 C3 122.3(3) . .
C4 C5 C6 121.6(3) . .
C5 C6 C7 117.0(3) . .
C2 C7 N2 106.3(2) . .
C2 C7 C6 121.3(3) . .
N2 C7 C6 132.4(3) . .
N1 C8 C9 110.6(3) . .
N1 C8 C10 111.5(3) . .
C9 C8 C10 113.4(3) . .
N2 C11 C12 114.0(2) . .
C13 C12 C17 118.0(3) . .
C13 C12 C11 121.0(3) . .
C17 C12 C11 121.0(3) . .
C14 C13 C12 120.8(3) . .
C13 C14 C15 120.0(3) . .
C16 C15 C14 120.1(3) . .
C15 C16 C17 119.9(3) . .
C16 C17 C12 121.2(3) . .

loop_
_geom_bond_atom_site_label_1
_geom_bond_atom_site_label_2
_geom_bond_distance
_geom_bond_site_symmetry_2
Ni1 C1 1.910(3) .
Ni1 C1 1.910(3) 3_757
Ni1 Br1 2.3175(11) 3_757
Ni1 Br1 2.3175(11) .
N1 C1 1.359(3) .
N1 C2 1.396(4) .
N1 C8 1.471(4) .
N2 C1 1.347(4) .
N2 C7 1.389(3) .
N2 C11 1.469(3) .
C2 C7 1.388(4) .
C2 C3 1.394(4) .
C3 C4 1.391(4) .
C4 C5 1.375(5) .
C5 C6 1.386(5) .
C6 C7 1.393(4) .
C8 C9 1.515(5) .
C8 C10 1.520(5) .
C11 C12 1.488(4) .
C12 C13 1.387(4) .
C12 C17 1.395(4) .
C13 C14 1.375(4) .
C14 C15 1.381(5) .
C15 C16 1.372(5) .
C16 C17 1.372(5) .
